data_4323542
loop_
_publ_author_name
'Janet R. Clark'
'April L. Pulvirenti'
'Phillip E. Fanwick'
'Michaelis Sigalas'
'Odile Eisenstein'
'Ian P. Rothwell'

_publ_contact_author
;
     I. P. Rothwell
     Department of Chemistry
     Purdue University
     W. Lafayette
     IN 47907
     USA
;
_publ_contact_author_email rothwell@chem.purdue.edu
_publ_contact_author_fax '(317) 494 0239'
_publ_contact_author_phone '(317) 494 7012'
_publ_section_title
;
 Structural Distortions in Six-Coordinate Adducts of Niobium(V) and
 Tantalum(V)
;
_journal_name_full 'Inorganic Chemistry'
_journal_page_first 3623
_journal_page_last 3631
_journal_paper_doi 10.1021/ic970331l
_journal_volume 36
_journal_year 1997
_chemical_formula_sum 'C32 H45 Cl3 Nb O2 P'
_chemical_formula_weight 691.95
_chemical_name_systematic ?
_space_group_IT_number 33
_symmetry_cell_setting orthorhombic
_symmetry_space_group_name_Hall 'P 2c -2n'
_symmetry_space_group_name_H-M 'P n a 21'
_atom_type_scat_source 'International Tables Vol C Tables 4.2.6.8 and 6.1.1.4'
_cell_angle_alpha 90.00
_cell_angle_beta 90.00
_cell_angle_gamma 90.00
_cell_formula_units_Z 4
_cell_length_a 19.153(4)
_cell_length_b 17.372(5)
_cell_length_c 10.461(8)
_cell_measurement_reflns_used 25
_cell_measurement_temperature 297
_cell_measurement_theta_max 18
_cell_measurement_theta_min 8
_cell_volume 3481(3)
_computing_cell_refinement CAD4_(Enraf-Nonius,_1977)
_computing_data_collection CAD4_(Enraf-Nonius,_1977)
_computing_data_reduction PROCESS_MolEN_(Fair,_1990)
_computing_molecular_graphics ORTEP_(Johnson,_1976)
_computing_publication_material CIF_VAX_MolEN_(Fair,_1990)
_computing_structure_refinement SHELX93_(Sheldrick,_1993)
_computing_structure_solution Patterson_and_Fourier
_diffrn_ambient_temperature 297
_diffrn_measurement_device Enraf_Nonius_CAD4
_diffrn_measurement_method \q/2\q
_diffrn_radiation_type Mo-K\a
_diffrn_radiation_wavelength 0.71073
_diffrn_reflns_av_R_equivalents 0.000
_diffrn_reflns_limit_h_max 0
_diffrn_reflns_limit_h_min -20
_diffrn_reflns_limit_k_max 18
_diffrn_reflns_limit_k_min 0
_diffrn_reflns_limit_l_max 0
_diffrn_reflns_limit_l_min -11
_diffrn_reflns_number 2609
_diffrn_reflns_theta_max 22.56
_diffrn_reflns_theta_min 2.62
_diffrn_standards_decay_% -29.11
_diffrn_standards_interval_time 83
_diffrn_standards_number 3
_exptl_absorpt_coefficient_mu 0.633
_exptl_absorpt_correction_T_max 0.8837
_exptl_absorpt_correction_T_min 0.5922
_exptl_absorpt_correction_type refined_empirical_(Walker_&_Stuart,_1983)
_exptl_crystal_colour orange
_exptl_crystal_density_diffrn 1.32
_exptl_crystal_description needle
_exptl_crystal_F_000 1440
_exptl_crystal_size_max 0.63
_exptl_crystal_size_mid 0.25
_exptl_crystal_size_min 0.22
_refine_diff_density_max 0.72
_refine_diff_density_min -0.74
_refine_ls_abs_structure_Flack -0.1(0)
_refine_ls_extinction_method none
_refine_ls_goodness_of_fit_all 0.000
_refine_ls_goodness_of_fit_obs 1.075
_refine_ls_hydrogen_treatment refxyz
_refine_ls_matrix_type full
_refine_ls_number_parameters 362
_refine_ls_number_reflns 2425
_refine_ls_number_restraints 0
_refine_ls_R_factor_all 0.230
_refine_ls_R_factor_obs 0.062
_refine_ls_shift/esd_max 0.013
_refine_ls_structure_factor_coef Fsqd
_refine_ls_weighting_details 'w=1/[\s^2^(Fo^2^)+(0.0000P)^2^+34.8767P] where P=(Fo^2^+2Fc^2^)/'
_refine_ls_weighting_scheme calc
_refine_ls_wR_factor_all 0.000
_refine_ls_wR_factor_obs 0.114
_reflns_number_observed 0
_reflns_number_total 2425
_reflns_observed_criterion >2.0\s(I)
_cod_data_source_file ic970331l_5.cif
_cod_data_source_block p23
_cod_depositor_comments
;
 Changing the _chemical_formula_sum data item value from
 'C33 H45 B L3 N O2 P' to 'C32 H45 Cl3 Nb O2 P'.

 Antanas Vaitkus,
 2017-01-04

The following automatic conversions were performed:

'_refine_ls_weighting_scheme' value 'calc
w=1/[\s^2^(Fo^2^)+(0.0000P)^2^+34.8767P] where P=(Fo^2^+2Fc^2^)/' was
changed to 'calc'. New tag '_refine_ls_weighting_details' was
created. The value of the new tag was set to
'w=1/[\s^2^(Fo^2^)+(0.0000P)^2^+34.8767P] where P=(Fo^2^+2Fc^2^)/'.

Automatic conversion script
Id: cif_fix_values 3143 2015-03-26 13:38:13Z robertas 
;
_cod_original_cell_volume 3480(4)
_cod_original_formula_sum 'C32 H45 CL3 NB1 O2 P1'
_cod_database_code 4323542

loop_
_symmetry_equiv_pos_as_xyz
'x, y, z'
'-x, -y, z+1/2'
'x+1/2, -y+1/2, z'
'-x+1/2, y+1/2, z+1/2'

loop_
_atom_site_aniso_label
_atom_site_aniso_U_11
_atom_site_aniso_U_22
_atom_site_aniso_U_33
_atom_site_aniso_U_12
_atom_site_aniso_U_13
_atom_site_aniso_U_23
Nb 0.0490(13) 0.0483(12) 0.0465(12) 0.0017(15) 0.004(2) -0.004(2)
Cl(1) 0.060(5) 0.063(5) 0.093(6) 0.003(4) -0.003(5) 0.011(5)
Cl(2) 0.074(5) 0.056(4) 0.072(5) 0.002(5) 0.012(5) -0.017(4)
Cl(3) 0.049(4) 0.086(5) 0.058(4) 0.007(4) -0.004(4) -0.003(4)
P(1) 0.050(5) 0.049(4) 0.053(5) 0.002(4) -0.003(4) -0.003(4)
O(10) 0.051(11) 0.039(10) 0.034(10) -0.001(10) 0.010(10) -0.017(9)
O(20) 0.070(14) 0.055(12) 0.033(10) -0.005(11) 0.017(11) 0.021(10)
C(1) 0.039(18) 0.06(2) 0.08(2) 0.009(16) -0.008(19) -0.011(19)
C(2) 0.09(3) 0.12(3) 0.10(3) -0.05(2) 0.01(3) 0.00(3)
C(3) 0.20(5) 0.17(4) 0.08(3) -0.03(4) -0.06(4) -0.08(4)
C(4) 0.24(8) 0.08(3) 0.08(4) 0.01(4) 0.03(4) 0.04(3)
C(5) 0.22(6) 0.027(18) 0.11(5) 0.00(2) 0.08(4) -0.01(2)
C(6) 0.10(3) 0.038(18) 0.10(3) -0.033(18) 0.05(3) -0.02(2)
C(7) 0.07(2) 0.071(19) 0.09(2) -0.052(17) 0.02(2) 0.011(19)
C(8) 0.14(3) 0.057(17) 0.07(2) 0.05(2) 0.00(3) 0.016(18)
C(11) 0.06(2) 0.07(2) 0.043(18) 0.00(2) 0.01(2) 0.017(18)
C(12) 0.09(3) 0.037(17) 0.07(2) -0.036(18) -0.02(2) 0.01(2)
C(13) 0.07(3) 0.13(4) 0.07(3) -0.02(3) -0.03(3) 0.00(3)
C(14) 0.12(4) 0.05(2) 0.08(3) -0.02(2) -0.02(3) 0.00(2)
C(15) 0.13(4) 0.09(3) 0.10(3) -0.01(3) -0.01(3) -0.01(3)
C(16) 0.07(3) 0.05(2) 0.09(3) -0.04(2) 0.01(2) -0.03(2)
C(21) 0.07(2) 0.044(18) 0.06(2) 0.008(18) -0.01(2) -0.005(19)
C(22) 0.07(2) 0.07(2) 0.05(2) 0.025(19) 0.01(2) 0.04(2)
C(23) 0.09(3) 0.15(4) 0.13(4) 0.07(3) -0.05(3) -0.03(4)
C(24) 0.06(2) 0.22(5) 0.05(2) -0.06(3) 0.03(2) 0.04(3)
C(25) 0.09(3) 0.12(3) 0.09(3) -0.02(3) -0.01(3) 0.07(3)
C(26) 0.07(3) 0.08(3) 0.06(2) -0.05(2) 0.02(2) -0.01(2)
C(121) 0.051(18) 0.13(3) 0.13(4) -0.039(19) -0.01(2) 0.03(3)
C(122) 0.043(19) 0.06(2) 0.10(3) -0.018(16) -0.01(2) 0.00(2)
C(123) 0.07(2) 0.16(4) 0.10(3) 0.04(2) -0.02(2) 0.00(3)
C(161) 0.11(3) 0.10(3) 0.08(2) -0.01(2) 0.05(2) -0.04(2)
C(162) 0.08(2) 0.06(2) 0.048(19) 0.026(19) 0.014(18) -0.026(17)
C(163) 0.09(3) 0.07(2) 0.08(3) 0.01(2) -0.03(2) 0.01(2)
C(221) 0.037(17) 0.14(3) 0.28(6) 0.01(2) -0.04(3) 0.05(4)
C(222) 0.06(2) 0.08(2) 0.05(2) 0.01(2) 0.033(18) 0.03(2)
C(223) 0.27(6) 0.11(3) 0.14(4) -0.03(4) 0.10(5) -0.02(3)
C(261) 0.10(3) 0.13(4) 0.15(5) 0.00(3) -0.03(3) -0.05(4)
C(262) 0.06(2) 0.09(3) 0.06(2) 0.01(2) 0.00(2) 0.00(2)
C(263) 0.15(4) 0.09(3) 0.07(2) 0.04(3) -0.02(3) -0.01(2)

loop_
_atom_site_label
_atom_site_fract_x
_atom_site_fract_y
_atom_site_fract_z
_atom_site_U_iso_or_equiv
_atom_site_thermal_displace_type
_atom_site_calc_flag
Nb 0.86267(12) 0.81547(12) 0.9007(2) 0.0479(6) Uani ?
Cl(1) 0.7611(4) 0.8690(4) 0.8075(9) 0.072(3) Uani ?
Cl(2) 0.8704(4) 0.9339(4) 1.0227(8) 0.067(2) Uani ?
Cl(3) 0.9811(4) 0.7954(4) 0.9584(7) 0.064(2) Uani ?
P(1) 0.9236(4) 0.9101(4) 0.7229(8) 0.051(2) Uani ?
O(10) 0.8634(8) 0.7344(9) 0.7896(15) 0.041(5) Uani ?
O(20) 0.8216(10) 0.7648(10) 1.0332(17) 0.053(6) Uani ?
C(1) 0.9429(15) 0.8703(16) 0.566(3) 0.059(10) Uani ?
C(2) 0.8882(19) 0.830(2) 0.510(4) 0.103(16) Uani ?
C(3) 0.898(3) 0.804(3) 0.385(5) 0.15(2) Uani ?
C(4) 0.944(3) 0.816(3) 0.316(5) 0.13(3) Uani ?
C(5) 1.004(3) 0.8538(18) 0.370(4) 0.12(2) Uani ?
C(6) 0.9994(18) 0.8796(16) 0.496(3) 0.078(13) Uani ?
C(7) 1.0074(13) 0.9454(14) 0.771(3) 0.076(11) Uani ?
C(8) 0.8753(16) 0.9971(14) 0.687(3) 0.087(12) Uani ?
C(11) 0.8587(17) 0.6679(17) 0.717(3) 0.058(10) Uani ?
C(12) 0.7941(19) 0.6278(16) 0.716(4) 0.066(12) Uani ?
C(13) 0.7853(19) 0.564(2) 0.637(4) 0.090(15) Uani ?
C(14) 0.840(2) 0.5386(19) 0.573(4) 0.085(15) Uani ?
C(15) 0.905(2) 0.570(2) 0.583(4) 0.108(18) Uani ?
C(16) 0.9143(19) 0.6368(17) 0.656(3) 0.068(12) Uani ?
C(21) 0.7962(17) 0.7193(17) 1.124(3) 0.058(11) Uani ?
C(22) 0.7398(17) 0.7488(18) 1.197(3) 0.065(11) Uani ?
C(23) 0.711(2) 0.704(3) 1.293(5) 0.12(2) Uani ?
C(24) 0.7416(19) 0.631(3) 1.325(3) 0.111(17) Uani ?
C(25) 0.7963(19) 0.604(2) 1.250(4) 0.101(16) Uani ?
C(26) 0.8242(18) 0.651(2) 1.151(3) 0.072(13) Uani ?
C(121) 0.6929(14) 0.6026(17) 0.873(4) 0.103(14) Uani ?
C(122) 0.7268(14) 0.6662(16) 0.784(3) 0.069(11) Uani ?
C(123) 0.6740(15) 0.700(2) 0.688(3) 0.109(15) Uani ?
C(161) 1.0275(16) 0.6724(17) 0.544(3) 0.093(13) Uani ?
C(162) 0.9870(16) 0.6700(17) 0.670(3) 0.063(10) Uani ?
C(163) 1.0234(16) 0.6280(16) 0.777(3) 0.084(12) Uani ?
C(221) 0.6372(15) 0.808(2) 1.082(4) 0.15(2) Uani ?
C(222) 0.7021(15) 0.8233(18) 1.171(3) 0.067(10) Uani ?
C(223) 0.690(2) 0.868(2) 1.293(5) 0.17(2) Uani ?
C(261) 0.9501(19) 0.609(2) 1.165(4) 0.13(2) Uani ?
C(262) 0.8880(17) 0.618(2) 1.084(3) 0.069(12) Uani ?
C(263) 0.8747(19) 0.5393(17) 1.016(3) 0.105(14) Uani ?
H(2) 0.8467(19) 0.821(2) 0.553(4) 0.1330 Uiso ?
H(3) 0.863(3) 0.773(3) 0.352(5) 0.1950 Uiso ?
H(4) 0.943(3) 0.801(3) 0.230(5) 0.1710 Uiso ?
H(5) 1.044(3) 0.8614(18) 0.322(4) 0.1570 Uiso ?
H(6) 1.0378(18) 0.9040(16) 0.532(3) 0.1020 Uiso ?
H(13) 0.7420(19) 0.540(2) 0.629(4) 0.1170 Uiso ?
H(14) 0.834(2) 0.4968(19) 0.519(4) 0.1110 Uiso ?
H(15) 0.943(2) 0.547(2) 0.542(4) 0.1410 Uiso ?
H(23) 0.672(2) 0.722(3) 1.337(5) 0.1600 Uiso ?
H(24) 0.7250(19) 0.602(3) 1.394(3) 0.1450 Uiso ?
H(25) 0.8147(19) 0.555(2) 1.265(4) 0.1310 Uiso ?
H(7A) 1.0027(19) 0.975(9) 0.848(10) 0.0990 Uiso ?
H(7B) 1.026(4) 0.977(8) 0.704(8) 0.0990 Uiso ?
H(7C) 1.038(3) 0.9028(14) 0.786(17) 0.0990 Uiso ?
H(8A) 0.833(5) 0.9841(16) 0.644(16) 0.1130 Uiso ?
H(8B) 0.903(4) 1.030(5) 0.633(15) 0.1130 Uiso ?
H(8C) 0.865(8) 1.024(6) 0.766(3) 0.1130 Uiso ?
H(122) 0.7432(14) 0.7083(16) 0.839(3) 0.0830 Uiso ?
H(12A) 0.679(10) 0.559(5) 0.822(5) 0.1340 Uiso ?
H(12B) 0.652(7) 0.623(4) 0.914(16) 0.1340 Uiso ?
H(12C) 0.726(4) 0.587(9) 0.936(14) 0.1340 Uiso ?
H(12D) 0.693(5) 0.746(8) 0.650(16) 0.1410 Uiso ?
H(12E) 0.631(5) 0.713(12) 0.732(5) 0.1410 Uiso ?
H(12F) 0.664(9) 0.663(5) 0.623(12) 0.1410 Uiso ?
H(162) 0.9813(16) 0.7234(17) 0.698(3) 0.0750 Uiso ?
H(16A) 1.000(4) 0.699(9) 0.481(6) 0.1210 Uiso ?
H(16B) 1.036(9) 0.6209(17) 0.516(10) 0.1210 Uiso ?
H(16C) 1.071(5) 0.699(10) 0.557(5) 0.1210 Uiso ?
H(16D) 1.071(3) 0.646(8) 0.784(11) 0.1090 Uiso ?
H(16E) 1.024(8) 0.574(2) 0.759(9) 0.1090 Uiso ?
H(16F) 0.999(6) 0.637(8) 0.856(4) 0.1090 Uiso ?
H(222) 0.7343(15) 0.8547(18) 1.120(3) 0.0810 Uiso ?
H(22A) 0.618(9) 0.856(2) 1.06(2) 0.1960 Uiso ?
H(22B) 0.603(6) 0.779(14) 1.129(10) 0.1960 Uiso ?
H(22C) 0.652(3) 0.779(15) 1.009(14) 0.1960 Uiso ?
H(22D) 0.644(7) 0.891(14) 1.291(13) 0.2270 Uiso ?
H(22E) 0.725(10) 0.907(12) 1.302(15) 0.2270 Uiso ?
H(22F) 0.692(16) 0.833(4) 1.365(5) 0.2270 Uiso ?
H(262) 0.9007(17) 0.655(2) 1.016(3) 0.0830 Uiso ?
H(26A) 0.981(7) 0.572(12) 1.127(14) 0.1670 Uiso ?
H(26B) 0.936(2) 0.591(15) 1.248(9) 0.1670 Uiso ?
H(26C) 0.973(8) 0.657(4) 1.17(2) 0.1670 Uiso ?
H(26D) 0.850(10) 0.5477(19) 0.937(10) 0.1360 Uiso ?
H(26E) 0.847(10) 0.507(5) 1.071(9) 0.1360 Uiso ?
H(26F) 0.919(2) 0.514(6) 0.999(19) 0.1360 Uiso ?
